data_7151726
loop_
_publ_author_name
'Franklin, Andrew I.'
'Bensa, David'
'Adams, Harry'
'Coldham, Iain'

_publ_section_title
;
 Transannular dipolar cycloaddition as an approach towards the
 synthesis of the core ring system of the sarain alkaloids.
;
_journal_issue 6
_journal_name_full 'Organic &amp; biomolecular chemistry'
_journal_page_first 1901
_journal_page_last 1907
_journal_paper_doi 10.1039/C0OB01019G
_journal_volume 9
_journal_year 2011
_chemical_absolute_configuration unk
_chemical_formula_moiety 'C8 H13 N O3'
_chemical_formula_sum 'C8 H13 N O3'
_chemical_formula_weight 171.19
_chemical_name_systematic
;
?
;
_space_group_IT_number 4
_symmetry_cell_setting monoclinic
_symmetry_space_group_name_Hall 'P 2yb'
_symmetry_space_group_name_H-M 'P 1 21 1'
_atom_sites_solution_hydrogens geom
_atom_sites_solution_primary direct
_atom_sites_solution_secondary difmap
_audit_creation_method SHELXL-97
_cell_angle_alpha 90.00
_cell_angle_beta 103.144(4)
_cell_angle_gamma 90.00
_cell_formula_units_Z 2
_cell_length_a 6.0046(14)
_cell_length_b 6.1040(14)
_cell_length_c 12.099(3)
_cell_measurement_reflns_used 2328
_cell_measurement_temperature 150(2)
_cell_measurement_theta_max 54.642
_cell_measurement_theta_min 6.917
_cell_volume 431.84(18)
_computing_cell_refinement 'Bruker SMART'
_computing_data_collection 'Bruker SMART'
_computing_data_reduction 'Bruker SHELXTL'
_computing_molecular_graphics 'Bruker SHELXTL'
_computing_publication_material 'Bruker SHELXTL'
_computing_structure_refinement 'SHELXL-97 (Sheldrick, 1997)'
_computing_structure_solution 'SHELXS-97 (Sheldrick, 1990)'
_diffrn_ambient_temperature 150(2)
_diffrn_detector_area_resol_mean 100
_diffrn_measured_fraction_theta_full 0.996
_diffrn_measured_fraction_theta_max 0.996
_diffrn_measurement_device_type 'Bruker smart1000ccd'
_diffrn_measurement_method '\w scans'
_diffrn_radiation_monochromator graphite
_diffrn_radiation_source 'fine-focus sealed tube'
_diffrn_radiation_type MoK\a
_diffrn_radiation_wavelength 0.71073
_diffrn_reflns_av_R_equivalents 0.0246
_diffrn_reflns_av_sigmaI/netI 0.0211
_diffrn_reflns_limit_h_max 7
_diffrn_reflns_limit_h_min -7
_diffrn_reflns_limit_k_max 7
_diffrn_reflns_limit_k_min -7
_diffrn_reflns_limit_l_max 15
_diffrn_reflns_limit_l_min -15
_diffrn_reflns_number 4884
_diffrn_reflns_theta_full 27.53
_diffrn_reflns_theta_max 27.53
_diffrn_reflns_theta_min 1.73
_diffrn_standards_decay_% 0
_diffrn_standards_number 0
_exptl_absorpt_coefficient_mu 0.101
_exptl_absorpt_correction_T_max 0.9802
_exptl_absorpt_correction_T_min 0.9685
_exptl_absorpt_correction_type multi-scan
_exptl_absorpt_process_details SADABS
_exptl_crystal_colour colourless
_exptl_crystal_density_diffrn 1.317
_exptl_crystal_density_method 'not measured'
_exptl_crystal_description block
_exptl_crystal_F_000 184
_exptl_crystal_size_max 0.32
_exptl_crystal_size_mid 0.21
_exptl_crystal_size_min 0.20
_refine_diff_density_max 0.228
_refine_diff_density_min -0.146
_refine_diff_density_rms 0.036
_refine_ls_abs_structure_details 'Flack H D (1983), Acta Cryst. A39, 876-881'
_refine_ls_extinction_method none
_refine_ls_goodness_of_fit_ref 1.106
_refine_ls_hydrogen_treatment constr
_refine_ls_matrix_type full
_refine_ls_number_parameters 109
_refine_ls_number_reflns 1080
_refine_ls_number_restraints 1
_refine_ls_restrained_S_all 1.106
_refine_ls_R_factor_all 0.0360
_refine_ls_R_factor_gt 0.0319
_refine_ls_shift/su_max 0.000
_refine_ls_shift/su_mean 0.000
_refine_ls_structure_factor_coef Fsqd
_refine_ls_weighting_details 'calc w=1/[\s^2^(Fo^2^)+(0.0567P)^2^+0.0000P] where P=(Fo^2^+2Fc^2^)/3'
_refine_ls_weighting_scheme calc
_refine_ls_wR_factor_gt 0.0832
_refine_ls_wR_factor_ref 0.0855
_reflns_number_gt 986
_reflns_number_total 1080
_reflns_threshold_expression >2sigma(I)
_cod_data_source_file C0OB01019G.TXT
_cod_data_source_block oic1m
_cod_depositor_comments
;
The following automatic conversions were performed:
'_symmetry_cell_setting' value 'Monoclinic' changed to 'monoclinic'
according to '/home/saulius/struct/CIF-dictionaries/cif_core.dic'
dictionary named 'cif_core.dic' version 2.4.1 from 2010-06-29.

Automatic conversion script
Id: cif_fix_enum 1555 2011-01-17 13:19:09Z saulius 
;
_cod_original_cell_volume 431.83(17)
_cod_original_sg_symbol_H-M P2(1)
_cod_database_code 7151726

loop_
_symmetry_equiv_pos_as_xyz
'x, y, z'
'-x, y+1/2, -z'

loop_
_atom_site_label
_atom_site_type_symbol
_atom_site_fract_x
_atom_site_fract_y
_atom_site_fract_z
_atom_site_U_iso_or_equiv
_atom_site_adp_type
_atom_site_occupancy
_atom_site_symmetry_multiplicity
_atom_site_calc_flag
_atom_site_refinement_flags
_atom_site_disorder_assembly
_atom_site_disorder_group
N1 N 0.3831(3) 0.1901(3) 0.83126(15) 0.0297(4) Uani 1 1 d . . .
H1A H 0.4850 0.2405 0.7957 0.036 Uiso 1 1 calc R . .
O1 O 0.2123(2) -0.0450(2) 0.92196(11) 0.0275(3) Uani 1 1 d . . .
O2 O 0.5503(2) -0.1415(3) 0.88630(12) 0.0359(4) Uani 1 1 d . . .
O3 O -0.2818(2) 0.4955(3) 0.79891(11) 0.0298(3) Uani 1 1 d . . .
H3A H -0.3378 0.6019 0.8273 0.045 Uiso 1 1 calc R . .
C1 C 0.3986(3) -0.0061(3) 0.87963(15) 0.0239(4) Uani 1 1 d . . .
C2 C 0.0667(3) 0.1471(3) 0.90683(15) 0.0235(4) Uani 1 1 d . . .
H2A H 0.0542 0.2068 0.9813 0.028 Uiso 1 1 calc R . .
H2B H -0.0885 0.1103 0.8624 0.028 Uiso 1 1 calc R . .
C3 C 0.1818(3) 0.3152(3) 0.84225(14) 0.0209(4) Uani 1 1 d . . .
H3B H 0.2313 0.4455 0.8918 0.025 Uiso 1 1 calc R . .
C4 C 0.0445(3) 0.3920(3) 0.72599(15) 0.0211(4) Uani 1 1 d . . .
H4A H 0.1572 0.4565 0.6857 0.025 Uiso 1 1 calc R . .
C5 C -0.1205(3) 0.5743(3) 0.73768(15) 0.0223(4) Uani 1 1 d . . .
H5A H -0.0348 0.6998 0.7785 0.027 Uiso 1 1 calc R . .
H5B H -0.2020 0.6251 0.6615 0.027 Uiso 1 1 calc R . .
C6 C -0.0765(3) 0.2040(3) 0.65056(16) 0.0260(4) Uani 1 1 d . . .
H6A H 0.0255 0.0747 0.6600 0.031 Uiso 1 1 calc R . .
H6B H -0.2168 0.1625 0.6755 0.031 Uiso 1 1 calc R . .
C7 C -0.1392(3) 0.2677(3) 0.52739(15) 0.0303(4) Uani 1 1 d . . .
H7A H -0.0177 0.2901 0.4902 0.036 Uiso 1 1 calc R . .
C8 C -0.3489(4) 0.2948(4) 0.46706(17) 0.0426(6) Uani 1 1 d . . .
H8C H -0.4751 0.2739 0.5012 0.051 Uiso 1 1 calc R . .
H8A H -0.3743 0.3353 0.3894 0.051 Uiso 1 1 calc R . .

loop_
_atom_site_aniso_label
_atom_site_aniso_U_11
_atom_site_aniso_U_22
_atom_site_aniso_U_33
_atom_site_aniso_U_23
_atom_site_aniso_U_13
_atom_site_aniso_U_12
N1 0.0216(7) 0.0328(10) 0.0377(9) 0.0099(7) 0.0128(7) 0.0050(7)
O1 0.0258(6) 0.0209(8) 0.0368(7) 0.0042(6) 0.0093(6) 0.0032(6)
O2 0.0316(7) 0.0301(8) 0.0450(8) -0.0058(7) 0.0065(6) 0.0104(7)
O3 0.0307(7) 0.0231(7) 0.0406(8) -0.0020(6) 0.0184(6) 0.0023(6)
C1 0.0225(8) 0.0251(9) 0.0223(8) -0.0055(8) 0.0015(7) 0.0008(8)
C2 0.0235(8) 0.0221(9) 0.0259(9) 0.0043(7) 0.0079(7) 0.0020(7)
C3 0.0178(8) 0.0207(9) 0.0244(8) 0.0013(7) 0.0049(6) -0.0007(7)
C4 0.0223(8) 0.0179(9) 0.0240(8) 0.0007(7) 0.0070(7) -0.0018(7)
C5 0.0244(9) 0.0182(9) 0.0235(8) 0.0008(7) 0.0033(7) 0.0002(7)
C6 0.0314(10) 0.0208(10) 0.0268(9) -0.0026(7) 0.0085(8) -0.0005(8)
C7 0.0395(11) 0.0269(10) 0.0250(9) -0.0035(8) 0.0087(8) -0.0016(9)
C8 0.0464(13) 0.0449(15) 0.0322(11) -0.0062(11) -0.0002(10) -0.0043(12)

loop_
_atom_type_symbol
_atom_type_description
_atom_type_scat_dispersion_real
_atom_type_scat_dispersion_imag
_atom_type_scat_source
C C 0.0033 0.0000 'International Tables Vol C Tables 4.2.6.8 and 6.1.1.4'
H H 0.0000 0.0000 'International Tables Vol C Tables 4.2.6.8 and 6.1.1.4'
N N 0.0061 0.0000 'International Tables Vol C Tables 4.2.6.8 and 6.1.1.4'
O O 0.0106 0.0000 'International Tables Vol C Tables 4.2.6.8 and 6.1.1.4'

loop_
_geom_angle_atom_site_label_1
_geom_angle_atom_site_label_2
_geom_angle_atom_site_label_3
_geom_angle
_geom_angle_site_symmetry_1
_geom_angle_site_symmetry_3
_geom_angle_publ_flag
C1 N1 C3 114.10(16) . . ?
C1 N1 H1A 123.0 . . ?
C3 N1 H1A 123.0 . . ?
C1 O1 C2 109.70(15) . . ?
C5 O3 H3A 109.5 . . ?
O2 C1 N1 128.17(18) . . ?
O2 C1 O1 121.71(18) . . ?
N1 C1 O1 110.11(16) . . ?
O1 C2 C3 105.94(13) . . ?
O1 C2 H2A 110.5 . . ?
C3 C2 H2A 110.5 . . ?
O1 C2 H2B 110.5 . . ?
C3 C2 H2B 110.5 . . ?
H2A C2 H2B 108.7 . . ?
N1 C3 C4 111.09(14) . . ?
N1 C3 C2 100.00(14) . . ?
C4 C3 C2 117.26(14) . . ?
N1 C3 H3B 109.3 . . ?
C4 C3 H3B 109.3 . . ?
C2 C3 H3B 109.3 . . ?
C5 C4 C3 111.41(14) . . ?
C5 C4 C6 111.79(15) . . ?
C3 C4 C6 113.46(16) . . ?
C5 C4 H4A 106.6 . . ?
C3 C4 H4A 106.6 . . ?
C6 C4 H4A 106.6 . . ?
O3 C5 C4 109.58(15) . . ?
O3 C5 H5A 109.8 . . ?
C4 C5 H5A 109.8 . . ?
O3 C5 H5B 109.8 . . ?
C4 C5 H5B 109.8 . . ?
H5A C5 H5B 108.2 . . ?
C7 C6 C4 111.88(16) . . ?
C7 C6 H6A 109.2 . . ?
C4 C6 H6A 109.2 . . ?
C7 C6 H6B 109.2 . . ?
C4 C6 H6B 109.2 . . ?
H6A C6 H6B 107.9 . . ?
C8 C7 C6 125.12(19) . . ?
C8 C7 H7A 117.4 . . ?
C6 C7 H7A 117.4 . . ?
C7 C8 H8C 120.0 . . ?
C7 C8 H8A 120.0 . . ?
H8C C8 H8A 120.0 . . ?

loop_
_geom_bond_atom_site_label_1
_geom_bond_atom_site_label_2
_geom_bond_distance
_geom_bond_site_symmetry_2
_geom_bond_publ_flag
N1 C1 1.327(3) . ?
N1 C3 1.461(2) . ?
N1 H1A 0.8800 . ?
O1 C1 1.353(2) . ?
O1 C2 1.449(2) . ?
O2 C1 1.219(2) . ?
O3 C5 1.430(2) . ?
O3 H3A 0.8400 . ?
C2 C3 1.545(2) . ?
C2 H2A 0.9900 . ?
C2 H2B 0.9900 . ?
C3 C4 1.533(2) . ?
C3 H3B 1.0000 . ?
C4 C5 1.517(3) . ?
C4 C6 1.541(3) . ?
C4 H4A 1.0000 . ?
C5 H5A 0.9900 . ?
C5 H5B 0.9900 . ?
C6 C7 1.503(3) . ?
C6 H6A 0.9900 . ?
C6 H6B 0.9900 . ?
C7 C8 1.315(3) . ?
C7 H7A 0.9500 . ?
C8 H8C 0.9500 . ?
C8 H8A 0.9500 . ?

loop_
_geom_hbond_atom_site_label_D
_geom_hbond_atom_site_label_H
_geom_hbond_atom_site_label_A
_geom_hbond_distance_DH
_geom_hbond_distance_HA
_geom_hbond_distance_DA
_geom_hbond_angle_DHA
_geom_hbond_site_symmetry_A
N1 H1A O3 0.88 2.09 2.835(2) 142.1 1_655

loop_
_geom_torsion_atom_site_label_1
_geom_torsion_atom_site_label_2
_geom_torsion_atom_site_label_3
_geom_torsion_atom_site_label_4
_geom_torsion
_geom_torsion_site_symmetry_1
_geom_torsion_site_symmetry_2
_geom_torsion_site_symmetry_3
_geom_torsion_site_symmetry_4
_geom_torsion_publ_flag
C3 N1 C1 O2 -177.77(18) . . . . ?
C3 N1 C1 O1 3.6(2) . . . . ?
C2 O1 C1 O2 177.36(17) . . . . ?
C2 O1 C1 N1 -3.9(2) . . . . ?
C1 O1 C2 C3 2.71(18) . . . . ?
C1 N1 C3 C4 -126.21(18) . . . . ?
C1 N1 C3 C2 -1.7(2) . . . . ?
O1 C2 C3 N1 -0.64(17) . . . . ?
O1 C2 C3 C4 119.48(16) . . . . ?
N1 C3 C4 C5 -163.15(15) . . . . ?
C2 C3 C4 C5 82.8(2) . . . . ?
N1 C3 C4 C6 69.64(19) . . . . ?
C2 C3 C4 C6 -44.5(2) . . . . ?
C3 C4 C5 O3 -61.83(19) . . . . ?
C6 C4 C5 O3 66.29(18) . . . . ?
C5 C4 C6 C7 72.64(19) . . . . ?
C3 C4 C6 C7 -160.34(15) . . . . ?
C4 C6 C7 C8 -111.9(2) . . . . ?

loop_
_cod_related_entry_id
_cod_related_entry_database
_cod_related_entry_code
1 ChemSpider 26995698
